data_2013620
loop_
_publ_author_name
'Luo, Jun'
'Zhou, Xi-Geng'
'Weng, Lin-Hong'
'Hou, Xiu-Feng'

_publ_section_title
;Di-\m-cyanato-bis[(cyanato-\k<i>N</i>)(tetramethylethylenediamine-\k^2^<i>N</i>,<i>N</i>')copper(II)]
 and
 <i>catena</i>-poly[[\m~3~-cyanato-\k^3^<i>O</i>:<i>N</i>:<i>N</i>-bis[(cyanato-\k<i>N</i>)(1,3-diaminopropane-\k^2^<i>N</i>,<i>N</i>')copper(II)]]-\m~3~-cyanato-\k^3^<i>N</i>:<i>N</i>:<i>O</i>]
;
_journal_issue 12
_journal_name_full 'Acta Crystallographica Section C'
_journal_page_first m519
_journal_page_last m522
_journal_paper_doi 10.1107/S010827010302403X
_journal_volume 59
_journal_year 2003
_chemical_formula_iupac '[Cu2 (N C O)4 (C6 H16 N2)2]'
_chemical_formula_moiety 'C16 H32 Cu2 N8 O4'
_chemical_formula_sum 'C16 H32 Cu2 N8 O4'
_chemical_formula_weight 527.58
_chemical_name_systematic
;
Di-\m-cyanato-bis[(cyanato-\kN)(tetramethylethylenediamine-
\k^2^N,N')copper(II)]
;
_space_group_IT_number 2
_symmetry_cell_setting triclinic
_symmetry_space_group_name_Hall '-P 1'
_symmetry_space_group_name_H-M 'P -1'
_atom_sites_solution_hydrogens geom
_atom_sites_solution_primary direct
_atom_sites_solution_secondary difmap
_cell_angle_alpha 78.893(3)
_cell_angle_beta 71.433(3)
_cell_angle_gamma 77.984(3)
_cell_formula_units_Z 1
_cell_length_a 7.656(2)
_cell_length_b 8.613(2)
_cell_length_c 9.671(2)
_cell_measurement_reflns_used 2262
_cell_measurement_temperature 293(2)
_cell_measurement_theta_max 27.02
_cell_measurement_theta_min 2.44
_cell_volume 585.8(2)
_computing_cell_refinement 'SAINT (Bruker, 2000)'
_computing_data_collection 'SMART APEX (Bruker, 2000)'
_computing_data_reduction SAINT
_computing_molecular_graphics 'SHELXTL (Sheldrick, 2000)'
_computing_publication_material SHELXTL
_computing_structure_refinement 'SHELXL97 (Sheldrick, 1997)'
_computing_structure_solution 'SHELXS97 (Sheldrick, 1997)'
_diffrn_ambient_temperature 293(2)
_diffrn_measured_fraction_theta_full 0.984
_diffrn_measured_fraction_theta_max 0.984
_diffrn_measurement_device_type 'Make Model CCD area-detector'
_diffrn_measurement_method \w
_diffrn_radiation_monochromator graphite
_diffrn_radiation_source 'fine-focus sealed tube'
_diffrn_radiation_type MoK\a
_diffrn_radiation_wavelength 0.71073
_diffrn_reflns_av_R_equivalents 0.016
_diffrn_reflns_av_sigmaI/netI 0.024
_diffrn_reflns_limit_h_max 9
_diffrn_reflns_limit_h_min -9
_diffrn_reflns_limit_k_max 9
_diffrn_reflns_limit_k_min -10
_diffrn_reflns_limit_l_max 9
_diffrn_reflns_limit_l_min -11
_diffrn_reflns_number 2462
_diffrn_reflns_theta_full 25.0
_diffrn_reflns_theta_max 25.0
_diffrn_reflns_theta_min 2.24
_diffrn_standards_decay_% 3
_exptl_absorpt_coefficient_mu 1.853
_exptl_absorpt_correction_T_max 0.434
_exptl_absorpt_correction_T_min 0.406
_exptl_absorpt_correction_type multi-scan
_exptl_absorpt_process_details '(SADABS; Sheldrick, 1996)'
_exptl_crystal_colour blue
_exptl_crystal_density_diffrn 1.496
_exptl_crystal_density_meas ?
_exptl_crystal_density_method 'not measured'
_exptl_crystal_description block
_exptl_crystal_F_000 274
_exptl_crystal_size_max 0.50
_exptl_crystal_size_mid 0.45
_exptl_crystal_size_min 0.45
_refine_diff_density_max 0.53
_refine_diff_density_min -0.37
_refine_ls_extinction_coef 0.066(5)
_refine_ls_extinction_expression Fc^*^=kFc[1+0.001xFc^2^\l^3^/sin(2\q)]^-1/4^
_refine_ls_extinction_method 'SHELXL97 (Sheldrick, 1997)'
_refine_ls_goodness_of_fit_ref 1.064
_refine_ls_hydrogen_treatment constr
_refine_ls_matrix_type full
_refine_ls_number_parameters 141
_refine_ls_number_reflns 2033
_refine_ls_number_restraints 0
_refine_ls_restrained_S_all 1.064
_refine_ls_R_factor_all 0.032
_refine_ls_R_factor_gt 0.030
_refine_ls_shift/su_max 0.000
_refine_ls_shift/su_mean 0.000
_refine_ls_structure_factor_coef Fsqd
_refine_ls_weighting_details 'w = 1/[\s^2^(Fo^2^)+(0.0519P)^2^+0.0912P] where P=(Fo^2^+2Fc^2^)/3'
_refine_ls_weighting_scheme calc
_refine_ls_wR_factor_gt 0.081
_refine_ls_wR_factor_ref 0.082
_reflns_number_gt 1883
_reflns_number_total 2033
_reflns_threshold_expression I>2\s(I)
_cod_data_source_file gg1183.cif
_cod_data_source_block I
_cod_depositor_comments
;
The following automatic conversions were performed:
'_symmetry_cell_setting' value 'Triclinic' changed to 'triclinic'
according to '/home/saulius/struct/CIF-dictionaries/cif_core.dic'
dictionary named 'cif_core.dic' version 2.4.1 from
2010-06-29.

'_geom_bond_publ_flag' value 'Y' changed to 'y' according to
'/home/saulius/struct/CIF-dictionaries/cif_core.dic' dictionary named
'cif_core.dic' version 2.4.1 from 2010-06-29 (6
times).

'_geom_bond_publ_flag' value 'N' changed to 'n' according to
'/home/saulius/struct/CIF-dictionaries/cif_core.dic' dictionary named
'cif_core.dic' version 2.4.1 from 2010-06-29 (27 times).

Automatic conversion script
Id: cif_fix_enum 1527 2010-12-29 10:47:43Z saulius 

The following automatic conversions were performed:

'_symmetry_cell_setting' value 'Triclinic' changed to 'triclinic'
according to /home/saulius/struct/CIF-dictionaries/cif_core.dic
dictionary named 'cif_core.dic' version 2.4.1 from
2010-06-29.

'_geom_bond_publ_flag' value 'Y' changed to 'y'
according to /home/saulius/struct/CIF-dictionaries/cif_core.dic
dictionary named 'cif_core.dic' version 2.4.1 from 2010-06-29 (6
times).

'_geom_bond_publ_flag' value 'N' changed to 'n' according to
/home/saulius/struct/CIF-dictionaries/cif_core.dic dictionary named
'cif_core.dic' version 2.4.1 from 2010-06-29 (27
times).

'_geom_angle_publ_flag' value 'Y' changed to 'y' according
to /home/saulius/struct/CIF-dictionaries/cif_core.dic dictionary
named 'cif_core.dic' version 2.4.1 from 2010-06-29 (10
times).

'_geom_angle_publ_flag' value 'N' changed to 'n' according
to /home/saulius/struct/CIF-dictionaries/cif_core.dic dictionary
named 'cif_core.dic' version 2.4.1 from 2010-06-29 (57 times).

Automatic conversion script
Id: cif_fix_values 1715 2011-07-08 13:25:40Z adriana 

The following automatic conversions were performed:

'_exptl_crystal_density_meas' value 'not measured' was changed to '?'
- the value is perceived as not measured.

Automatic conversion script
Id: cif_fix_values 3008 2015-01-20 13:52:24Z robertas 
;
_cod_original_sg_symbol_H-M P-1
_cod_database_code 2013620
_cod_database_fobs_code 2013620

loop_
_symmetry_equiv_pos_as_xyz
'x, y, z'
'-x, -y, -z'

loop_
_atom_site_label
_atom_site_fract_x
_atom_site_fract_y
_atom_site_fract_z
_atom_site_U_iso_or_equiv
_atom_site_adp_type
_atom_site_calc_flag
_atom_site_refinement_flags
_atom_site_occupancy
_atom_site_disorder_assembly
_atom_site_disorder_group
_atom_site_type_symbol
Cu1 1.00792(4) 0.88494(3) 0.75517(3) 0.03709(16) Uani d . 1 . . Cu
N1 1.2201(4) 0.9915(3) 0.6402(3) 0.0609(7) Uani d . 1 . . N
N2 0.8773(4) 1.0650(3) 0.8619(3) 0.0586(6) Uani d . 1 . . N
N4 0.7675(3) 0.7819(3) 0.8246(2) 0.0432(5) Uani d . 1 . . N
N3 1.1333(3) 0.6811(2) 0.6598(2) 0.0385(5) Uani d . 1 . . N
O1 1.3371(4) 1.2275(3) 0.6181(4) 0.0974(10) Uani d . 1 . . O
O2 0.8645(4) 1.2593(3) 1.0096(3) 0.0770(7) Uani d . 1 . . O
C1 1.2758(4) 1.1078(3) 0.6317(3) 0.0451(6) Uani d . 1 . . C
C2 0.8728(4) 1.1601(3) 0.9334(3) 0.0480(7) Uani d . 1 . . C
C3 1.0076(4) 0.5602(3) 0.7336(4) 0.0548(7) Uani d . 1 . . C
H3A 1.0229 0.5175 0.8302 0.066 Uiso calc R 1 . . H
H3B 1.0395 0.4723 0.6761 0.066 Uiso calc R 1 . . H
C4 0.8083(4) 0.6374(3) 0.7487(4) 0.0573(8) Uani d . 1 . . C
H4A 0.7889 0.6682 0.6522 0.069 Uiso calc R 1 . . H
H4B 0.7249 0.5621 0.8054 0.069 Uiso calc R 1 . . H
C5 1.1575(5) 0.7140(4) 0.4994(3) 0.0582(7) Uani d . 1 . . C
H5A 1.2083 0.6165 0.4569 0.087 Uiso calc R 1 . . H
H5B 1.2411 0.7907 0.4550 0.087 Uiso calc R 1 . . H
H5C 1.0387 0.7564 0.4823 0.087 Uiso calc R 1 . . H
C6 1.3197(4) 0.6162(3) 0.6818(3) 0.0474(6) Uani d . 1 . . C
H6A 1.3657 0.5153 0.6445 0.071 Uiso calc R 1 . . H
H6B 1.3093 0.6012 0.7849 0.071 Uiso calc R 1 . . H
H6C 1.4046 0.6902 0.6301 0.071 Uiso calc R 1 . . H
C7 0.6116(4) 0.8944(4) 0.7820(4) 0.0563(7) Uani d . 1 . . C
H7A 0.6441 0.9194 0.6767 0.085 Uiso calc R 1 . . H
H7B 0.5891 0.9910 0.8248 0.085 Uiso calc R 1 . . H
H7C 0.5010 0.8454 0.8169 0.085 Uiso calc R 1 . . H
C8 0.7118(5) 0.7393(5) 0.9868(3) 0.0708(9) Uani d . 1 . . C
H8A 0.5936 0.7020 1.0189 0.106 Uiso calc R 1 . . H
H8B 0.7015 0.8319 1.0321 0.106 Uiso calc R 1 . . H
H8C 0.8043 0.6562 1.0146 0.106 Uiso calc R 1 . . H

loop_
_atom_site_aniso_label
_atom_site_aniso_U_11
_atom_site_aniso_U_22
_atom_site_aniso_U_33
_atom_site_aniso_U_12
_atom_site_aniso_U_13
_atom_site_aniso_U_23
Cu1 0.0381(2) 0.0310(2) 0.0435(2) -0.00335(13) -0.01160(14) -0.01097(13)
N1 0.0551(15) 0.0414(13) 0.0825(19) -0.0158(11) -0.0078(13) -0.0116(12)
N2 0.0652(16) 0.0491(14) 0.0660(16) 0.0049(12) -0.0231(13) -0.0270(13)
N4 0.0353(11) 0.0436(12) 0.0473(12) -0.0039(9) -0.0086(10) -0.0064(10)
N3 0.0379(11) 0.0349(11) 0.0435(11) -0.0064(9) -0.0093(9) -0.0111(9)
O1 0.0867(18) 0.0533(14) 0.142(3) -0.0355(13) 0.0077(17) -0.0326(15)
O2 0.0954(18) 0.0581(13) 0.0776(15) -0.0191(12) -0.0055(13) -0.0353(12)
C1 0.0375(13) 0.0378(15) 0.0535(16) -0.0021(11) -0.0057(12) -0.0083(11)
C2 0.0498(15) 0.0407(15) 0.0468(15) -0.0059(12) -0.0026(12) -0.0112(13)
C3 0.0456(15) 0.0347(13) 0.082(2) -0.0090(11) -0.0110(15) -0.0131(13)
C4 0.0446(16) 0.0462(16) 0.082(2) -0.0127(13) -0.0127(15) -0.0150(15)
C5 0.0691(19) 0.0621(18) 0.0470(16) -0.0057(15) -0.0184(14) -0.0181(14)
C6 0.0399(14) 0.0441(14) 0.0579(16) 0.0008(11) -0.0132(12) -0.0163(12)
C7 0.0412(14) 0.0634(18) 0.0638(18) 0.0010(13) -0.0180(13) -0.0125(15)
C8 0.0578(19) 0.090(2) 0.0513(18) -0.0139(17) -0.0070(15) 0.0094(17)

loop_
_atom_type_symbol
_atom_type_description
_atom_type_scat_dispersion_real
_atom_type_scat_dispersion_imag
_atom_type_scat_source
C C 0.0033 0.0016 'International Tables Vol C Tables 4.2.6.8 and 6.1.1.4'
H H 0.0000 0.0000 'International Tables Vol C Tables 4.2.6.8 and 6.1.1.4'
N N 0.0061 0.0033 'International Tables Vol C Tables 4.2.6.8 and 6.1.1.4'
O O 0.0106 0.0060 'International Tables Vol C Tables 4.2.6.8 and 6.1.1.4'
Cu Cu 0.3201 1.2651 'International Tables Vol C Tables 4.2.6.8 and 6.1.1.4'

loop_
_geom_angle_atom_site_label_1
_geom_angle_atom_site_label_2
_geom_angle_atom_site_label_3
_geom_angle_site_symmetry_1
_geom_angle_site_symmetry_3
_geom_angle
_geom_angle_publ_flag
N2 Cu1 N1 . . 94.16(12) y
N2 Cu1 N3 . . 174.55(10) y
N1 Cu1 N3 . . 90.61(10) y
N2 Cu1 N4 . . 90.68(10) y
N1 Cu1 N4 . . 164.90(11) y
N3 Cu1 N4 . . 85.35(8) y
N2 Cu1 O2 . 2_777 89.48(9) y
N1 Cu1 O2 . 2_777 98.81(10) y
N3 Cu1 O2 . 2_777 87.20(8) y
N4 Cu1 O2 . 2_777 95.52(8) y
N2 Cu1 Cu1 . 2_777 41.69(8) n
N1 Cu1 Cu1 . 2_777 90.47(9) n
N3 Cu1 Cu1 . 2_777 135.79(6) n
N4 Cu1 Cu1 . 2_777 102.56(6) n
O2 Cu1 Cu1 2_777 2_777 49.05(5) n
C1 N1 Cu1 . . 139.6(2) n
C2 N2 Cu1 . . 151.3(3) n
C8 N4 C7 . . 108.7(2) n
C8 N4 C4 . . 111.5(2) n
C7 N4 C4 . . 108.5(2) n
C8 N4 Cu1 . . 110.1(2) n
C7 N4 Cu1 . . 110.7(2) n
C4 N4 Cu1 . . 107.3(2) n
C5 N3 C6 . . 107.9(2) n
C5 N3 C3 . . 111.6(2) n
C6 N3 C3 . . 108.4(2) n
C5 N3 Cu1 . . 110.1(2) n
C6 N3 Cu1 . . 113.05(15) n
C3 N3 Cu1 . . 105.8(2) n
N1 C1 O1 . . 177.8(3) n
N2 C2 O2 . . 178.8(3) n
N3 C3 C4 . . 109.5(2) n
N3 C3 H3A . . 109.8 n
C4 C3 H3A . . 109.8 n
N3 C3 H3B . . 109.8 n
C4 C3 H3B . . 109.8 n
H3A C3 H3B . . 108.2 n
N4 C4 C3 . . 109.0(2) n
N4 C4 H4A . . 109.9 n
C3 C4 H4A . . 109.9 n
N4 C4 H4B . . 109.9 n
C3 C4 H4B . . 109.9 n
H4A C4 H4B . . 108.3 n
N3 C5 H5A . . 109.5 n
N3 C5 H5B . . 109.5 n
H5A C5 H5B . . 109.5 n
N3 C5 H5C . . 109.5 n
H5A C5 H5C . . 109.5 n
H5B C5 H5C . . 109.5 n
N3 C6 H6A . . 109.5 n
N3 C6 H6B . . 109.5 n
H6A C6 H6B . . 109.5 n
N3 C6 H6C . . 109.5 n
H6A C6 H6C . . 109.5 n
H6B C6 H6C . . 109.5 n
N4 C7 H7A . . 109.5 n
N4 C7 H7B . . 109.5 n
H7A C7 H7B . . 109.5 n
N4 C7 H7C . . 109.5 n
H7A C7 H7C . . 109.5 n
H7B C7 H7C . . 109.5 n
N4 C8 H8A . . 109.5 n
N4 C8 H8B . . 109.5 n
H8A C8 H8B . . 109.5 n
N4 C8 H8C . . 109.5 n
H8A C8 H8C . . 109.5 n
H8B C8 H8C . . 109.5 n

loop_
_geom_bond_atom_site_label_1
_geom_bond_atom_site_label_2
_geom_bond_site_symmetry_2
_geom_bond_distance
_geom_bond_publ_flag
Cu1 N2 . 1.945(2) y
Cu1 N1 . 1.948(3) y
Cu1 N3 . 2.053(2) y
Cu1 N4 . 2.071(2) y
Cu1 O2 2_777 2.737(3) y
Cu1 Cu1 2_777 5.4330(12) y
N1 C1 . 1.146(3) n
N2 C2 . 1.159(4) n
N4 C8 . 1.481(4) n
N4 C7 . 1.487(3) n
N4 C4 . 1.493(4) n
N3 C5 . 1.480(4) n
N3 C6 . 1.487(3) n
N3 C3 . 1.487(3) n
O1 C1 . 1.188(3) n
O2 C2 . 1.211(3) n
C3 C4 . 1.505(4) n
C3 H3A . 0.9700 n
C3 H3B . 0.9700 n
C4 H4A . 0.9700 n
C4 H4B . 0.9700 n
C5 H5A . 0.9600 n
C5 H5B . 0.9600 n
C5 H5C . 0.9600 n
C6 H6A . 0.9600 n
C6 H6B . 0.9600 n
C6 H6C . 0.9600 n
C7 H7A . 0.9600 n
C7 H7B . 0.9600 n
C7 H7C . 0.9600 n
C8 H8A . 0.9600 n
C8 H8B . 0.9600 n
C8 H8C . 0.9600 n
